data_2224651
loop_
_publ_author_name
'Li, Jiang-Sheng'
'He, Qi-Xi'
'Li, Peng-Yu'

_publ_section_title
;
 2-(2,4-Dichlorophenyl)acetic acid
;
_journal_coeditor_code HB5271
_journal_issue 1
_journal_name_full 'Acta Crystallographica Section E'
_journal_page_first o110
_journal_paper_doi 10.1107/S1600536809052453
_journal_volume 66
_journal_year 2010
_chemical_formula_iupac 'C8 H6 Cl2 O2'
_chemical_formula_moiety 'C8 H6 Cl2 O2'
_chemical_formula_sum 'C8 H6 Cl2 O2'
_chemical_formula_weight 205.03
_chemical_melting_point_gt 403
_chemical_melting_point_lt 405
_chemical_name_systematic
;
2-(2,4-Dichlorophenyl)acetic acid
;
_space_group_IT_number 14
_symmetry_cell_setting monoclinic
_symmetry_space_group_name_Hall '-P 2yn'
_symmetry_space_group_name_H-M 'P 1 21/n 1'
_atom_sites_solution_hydrogens geom
_atom_sites_solution_primary direct
_atom_sites_solution_secondary difmap
_audit_creation_method SHELXL-97
_cell_angle_alpha 90.00
_cell_angle_beta 91.08(3)
_cell_angle_gamma 90.00
_cell_formula_units_Z 4
_cell_length_a 10.824(2)
_cell_length_b 5.6061(11)
_cell_length_c 13.820(3)
_cell_measurement_reflns_used 2684
_cell_measurement_temperature 113(2)
_cell_measurement_theta_max 27.86
_cell_measurement_theta_min 2.37
_cell_volume 838.5(3)
_computing_cell_refinement 'CrystalClear (Rigaku/MSC, 2005)'
_computing_data_collection 'CrystalClear (Rigaku/MSC, 2005)'
_computing_data_reduction 'CrystalClear (Rigaku/MSC, 2005)'
_computing_molecular_graphics 'SHELXTL (Sheldrick, 2008)'
_computing_publication_material 'SHELXL97 (Sheldrick, 2008)'
_computing_structure_refinement 'SHELXL97 (Sheldrick, 2008)'
_computing_structure_solution 'SHELXS97 (Sheldrick, 2008)'
_diffrn_ambient_temperature 113(2)
_diffrn_detector_area_resol_mean 7.31
_diffrn_measured_fraction_theta_full 0.998
_diffrn_measured_fraction_theta_max 0.998
_diffrn_measurement_device_type 'Rigaku Saturn CCD'
_diffrn_measurement_method '\w and \f scans'
_diffrn_radiation_monochromator confocal
_diffrn_radiation_source 'rotating anode'
_diffrn_radiation_type MoK\a
_diffrn_radiation_wavelength 0.71073
_diffrn_reflns_av_R_equivalents 0.0370
_diffrn_reflns_av_sigmaI/netI 0.0338
_diffrn_reflns_limit_h_max 12
_diffrn_reflns_limit_h_min -12
_diffrn_reflns_limit_k_max 6
_diffrn_reflns_limit_k_min -6
_diffrn_reflns_limit_l_max 16
_diffrn_reflns_limit_l_min -10
_diffrn_reflns_number 5321
_diffrn_reflns_theta_full 25.01
_diffrn_reflns_theta_max 25.01
_diffrn_reflns_theta_min 2.37
_diffrn_standards_decay_% 0
_diffrn_standards_interval_count 0
_diffrn_standards_interval_time 0
_diffrn_standards_number 0
_exptl_absorpt_coefficient_mu 0.724
_exptl_absorpt_correction_T_max 0.918
_exptl_absorpt_correction_T_min 0.846
_exptl_absorpt_correction_type multi-scan
_exptl_absorpt_process_details '(CrystalClear; Rigaku/MSC, 2005)'
_exptl_crystal_colour colourless
_exptl_crystal_density_diffrn 1.624
_exptl_crystal_density_method 'not measured'
_exptl_crystal_description block
_exptl_crystal_F_000 416
_exptl_crystal_size_max 0.24
_exptl_crystal_size_mid 0.20
_exptl_crystal_size_min 0.12
_refine_diff_density_max 0.229
_refine_diff_density_min -0.218
_refine_ls_extinction_coef 0.073(5)
_refine_ls_extinction_expression Fc^*^=kFc[1+0.001xFc^2^\l^3^/sin(2\q)]^-1/4^
_refine_ls_extinction_method 'SHELXL97 (Sheldrick, 2008)'
_refine_ls_goodness_of_fit_ref 1.097
_refine_ls_hydrogen_treatment constr
_refine_ls_matrix_type full
_refine_ls_number_parameters 111
_refine_ls_number_reflns 1484
_refine_ls_number_restraints 0
_refine_ls_restrained_S_all 1.097
_refine_ls_R_factor_all 0.0314
_refine_ls_R_factor_gt 0.0266
_refine_ls_shift/su_max 0.001
_refine_ls_shift/su_mean 0.000
_refine_ls_structure_factor_coef Fsqd
_refine_ls_weighting_details 'calc w=1/[\s^2^(Fo^2^)+(0.0435P)^2^] where P=(Fo^2^+2Fc^2^)/3'
_refine_ls_weighting_scheme calc
_refine_ls_wR_factor_gt 0.0723
_refine_ls_wR_factor_ref 0.0747
_reflns_number_gt 1237
_reflns_number_total 1484
_reflns_threshold_expression I>2\s(I)
_cod_data_source_file hb5271.cif
_cod_data_source_block I
_cod_depositor_comments
;
The following automatic conversions were performed:
'_symmetry_cell_setting' value 'Monoclinic' changed to 'monoclinic'
according to '/home/saulius/struct/CIF-dictionaries/cif_core.dic'
dictionary named 'cif_core.dic' version 2.4.1 from 2010-06-29.

Automatic conversion script
Id: cif_fix_enum 1527 2010-12-29 10:47:43Z saulius 

The following automatic conversions were performed:

'_symmetry_cell_setting' value 'Monoclinic' changed to 'monoclinic'
according to /home/saulius/struct/CIF-dictionaries/cif_core.dic
dictionary named 'cif_core.dic' version 2.4.1 from 2010-06-29.

Automatic conversion script
Id: cif_fix_values 1715 2011-07-08 13:25:40Z adriana 
;
_cod_original_cell_volume 838.4(3)
_cod_original_sg_symbol_Hall '-P 2yn '
_cod_original_sg_symbol_H-M 'P 21/n'
_cod_database_code 2224651
_cod_database_fobs_code 2224651

loop_
_symmetry_equiv_pos_as_xyz
'x, y, z'
'-x+1/2, y+1/2, -z+1/2'
'-x, -y, -z'
'x-1/2, -y-1/2, z-1/2'

loop_
_atom_site_type_symbol
_atom_site_label
_atom_site_fract_x
_atom_site_fract_y
_atom_site_fract_z
_atom_site_U_iso_or_equiv
_atom_site_adp_type
_atom_site_calc_flag
_atom_site_refinement_flags
_atom_site_occupancy
_atom_site_disorder_assembly
_atom_site_disorder_group
Cl Cl1 0.71462(4) 0.15511(7) 0.45827(3) 0.02309(18) Uani d . 1 . .
Cl Cl2 0.35390(4) 0.34376(7) 0.70900(3) 0.02349(18) Uani d . 1 . .
O O1 0.55180(10) 0.4443(2) 0.88848(8) 0.0230(3) Uani d . 1 . .
O O2 0.46215(12) 0.7778(2) 0.94126(8) 0.0266(3) Uani d . 1 . .
H H2 0.4593 0.7022 0.9920 0.040 Uiso calc R 1 . .
C C1 0.67428(16) 0.6663(3) 0.65565(12) 0.0196(4) Uani d . 1 . .
H H1 0.7191 0.7977 0.6777 0.024 Uiso calc R 1 . .
C C2 0.72229(14) 0.5277(3) 0.58229(11) 0.0203(4) Uani d . 1 . .
H H2A 0.7977 0.5660 0.5551 0.024 Uiso calc R 1 . .
C C3 0.65595(15) 0.3314(3) 0.55033(11) 0.0166(4) Uani d . 1 . .
C C4 0.54302(14) 0.2735(3) 0.58966(11) 0.0176(4) Uani d . 1 . .
H H4 0.4990 0.1408 0.5680 0.021 Uiso calc R 1 . .
C C5 0.49744(14) 0.4168(3) 0.66162(11) 0.0165(4) Uani d . 1 . .
C C6 0.56134(14) 0.6155(3) 0.69727(11) 0.0155(4) Uani d . 1 . .
C C7 0.51115(15) 0.7662(3) 0.77720(11) 0.0188(4) Uani d . 1 . .
H H7A 0.5601 0.9107 0.7826 0.023 Uiso calc R 1 . .
H H7B 0.4272 0.8125 0.7601 0.023 Uiso calc R 1 . .
C C8 0.51103(15) 0.6439(3) 0.87375(12) 0.0173(4) Uani d . 1 . .

loop_
_atom_site_aniso_label
_atom_site_aniso_U_11
_atom_site_aniso_U_22
_atom_site_aniso_U_33
_atom_site_aniso_U_12
_atom_site_aniso_U_13
_atom_site_aniso_U_23
Cl1 0.0220(3) 0.0288(3) 0.0187(3) 0.00182(16) 0.00584(19) -0.00592(16)
Cl2 0.0160(2) 0.0273(3) 0.0274(3) -0.00391(15) 0.00862(19) -0.00387(17)
O1 0.0288(6) 0.0256(7) 0.0146(6) 0.0115(5) 0.0033(5) -0.0024(5)
O2 0.0387(8) 0.0245(7) 0.0168(6) 0.0114(6) 0.0075(6) -0.0012(5)
C1 0.0210(9) 0.0183(9) 0.0195(9) -0.0041(6) 0.0008(8) 0.0001(7)
C2 0.0158(8) 0.0250(9) 0.0203(9) -0.0023(7) 0.0046(7) 0.0027(7)
C3 0.0194(8) 0.0192(9) 0.0114(8) 0.0035(7) 0.0018(7) 0.0015(6)
C4 0.0179(8) 0.0182(8) 0.0168(8) -0.0013(7) -0.0004(7) -0.0024(7)
C5 0.0130(8) 0.0213(8) 0.0153(8) -0.0004(6) 0.0017(6) 0.0047(7)
C6 0.0193(8) 0.0161(8) 0.0111(8) 0.0013(6) -0.0003(7) 0.0028(6)
C7 0.0210(8) 0.0163(8) 0.0191(9) 0.0007(7) 0.0004(7) -0.0005(7)
C8 0.0135(8) 0.0232(10) 0.0151(8) 0.0003(6) 0.0017(7) -0.0044(6)

loop_
_atom_type_symbol
_atom_type_description
_atom_type_scat_dispersion_real
_atom_type_scat_dispersion_imag
_atom_type_scat_source
C C 0.0033 0.0016 'International Tables Vol C Tables 4.2.6.8 and 6.1.1.4'
H H 0.0000 0.0000 'International Tables Vol C Tables 4.2.6.8 and 6.1.1.4'
O O 0.0106 0.0060 'International Tables Vol C Tables 4.2.6.8 and 6.1.1.4'
Cl Cl 0.1484 0.1585 'International Tables Vol C Tables 4.2.6.8 and 6.1.1.4'

loop_
_geom_angle_atom_site_label_1
_geom_angle_atom_site_label_2
_geom_angle_atom_site_label_3
_geom_angle_site_symmetry_1
_geom_angle_site_symmetry_3
_geom_angle
_geom_angle_publ_flag
C8 O2 H2 . . 109.5 ?
C2 C1 C6 . . 122.16(15) ?
C2 C1 H1 . . 118.9 ?
C6 C1 H1 . . 118.9 ?
C3 C2 C1 . . 118.72(15) ?
C3 C2 H2A . . 120.6 ?
C1 C2 H2A . . 120.6 ?
C2 C3 C4 . . 121.21(15) ?
C2 C3 Cl1 . . 119.43(13) ?
C4 C3 Cl1 . . 119.36(12) ?
C5 C4 C3 . . 118.50(15) ?
C5 C4 H4 . . 120.7 ?
C3 C4 H4 . . 120.7 ?
C4 C5 C6 . . 122.59(15) ?
C4 C5 Cl2 . . 117.86(12) ?
C6 C5 Cl2 . . 119.55(13) ?
C1 C6 C5 . . 116.81(15) ?
C1 C6 C7 . . 121.50(14) ?
C5 C6 C7 . . 121.68(15) ?
C8 C7 C6 . . 113.81(13) ?
C8 C7 H7A . . 108.8 ?
C6 C7 H7A . . 108.8 ?
C8 C7 H7B . . 108.8 ?
C6 C7 H7B . . 108.8 ?
H7A C7 H7B . . 107.7 ?
O1 C8 O2 . . 123.67(16) ?
O1 C8 C7 . . 124.19(15) ?
O2 C8 C7 . . 112.14(13) ?

loop_
_geom_bond_atom_site_label_1
_geom_bond_atom_site_label_2
_geom_bond_site_symmetry_2
_geom_bond_distance
_geom_bond_publ_flag
Cl1 C3 . 1.7405(16) ?
Cl2 C5 . 1.7460(16) ?
O1 C8 . 1.2185(19) ?
O2 C8 . 1.316(2) ?
O2 H2 . 0.8200 ?
C1 C2 . 1.386(2) ?
C1 C6 . 1.390(2) ?
C1 H1 . 0.9300 ?
C2 C3 . 1.382(2) ?
C2 H2A . 0.9300 ?
C3 C4 . 1.386(2) ?
C4 C5 . 1.377(2) ?
C4 H4 . 0.9300 ?
C5 C6 . 1.396(2) ?
C6 C7 . 1.501(2) ?
C7 C8 . 1.500(2) ?
C7 H7A . 0.9700 ?
C7 H7B . 0.9700 ?

loop_
_geom_hbond_atom_site_label_D
_geom_hbond_atom_site_label_H
_geom_hbond_atom_site_label_A
_geom_hbond_site_symmetry_A
_geom_hbond_distance_DH
_geom_hbond_distance_HA
_geom_hbond_distance_DA
_geom_hbond_angle_DHA
O2 H2 O1 3_667 0.82 1.85 2.6689(16) 175
C4 H4 Cl1 3_656 0.93 2.86 3.731(2) 156

loop_
_geom_torsion_atom_site_label_1
_geom_torsion_atom_site_label_2
_geom_torsion_atom_site_label_3
_geom_torsion_atom_site_label_4
_geom_torsion_site_symmetry_1
_geom_torsion_site_symmetry_2
_geom_torsion_site_symmetry_3
_geom_torsion_site_symmetry_4
_geom_torsion
_geom_torsion_publ_flag
C6 C1 C2 C3 . . . . -0.6(2) ?
C1 C2 C3 C4 . . . . 0.5(2) ?
C1 C2 C3 Cl1 . . . . 179.98(12) ?
C2 C3 C4 C5 . . . . 0.2(2) ?
Cl1 C3 C4 C5 . . . . -179.22(11) ?
C3 C4 C5 C6 . . . . -1.0(2) ?
C3 C4 C5 Cl2 . . . . 179.02(11) ?
C2 C1 C6 C5 . . . . -0.1(2) ?
C2 C1 C6 C7 . . . . 179.49(14) ?
C4 C5 C6 C1 . . . . 0.9(2) ?
Cl2 C5 C6 C1 . . . . -179.10(11) ?
C4 C5 C6 C7 . . . . -178.68(14) ?
Cl2 C5 C6 C7 . . . . 1.3(2) ?
C1 C6 C7 C8 . . . . -109.95(17) ?
C5 C6 C7 C8 . . . . 69.59(19) ?
C6 C7 C8 O1 . . . . 2.7(2) ?
C6 C7 C8 O2 . . . . -177.59(13) ?

loop_
_cod_related_entry_id
_cod_related_entry_database
_cod_related_entry_code
1 ChemSpider 79576
